data_7250884
loop_
_publ_author_name
'Pavlov, Kirill G.'
'Grudova, Mariya R.'
'Kubasov, Alexey S.'
'Khrustalev, Victor N.'
'Kritchenkov, Ilia S.'
'Gomila, Rosa M.'
'Frontera, Antonio'
'Tskhovrebov, Alexander G.'

_publ_section_title
;
 Thiophenyl and benzothiophenyl gold isocyanide complexes: synthesis,
 structures, and aurophilic and gold-involving chalcogen bonding
 interactions
;
_journal_issue 43
_journal_name_full CrystEngComm
_journal_page_first 7021
_journal_page_last 7031
_journal_paper_doi 10.1039/D5CE00724K
_journal_volume 27
_journal_year 2025
_chemical_formula_moiety 'C17 H14 Au N S'
_chemical_formula_sum 'C17 H14 Au N S'
_chemical_formula_weight 461.32
_space_group_crystal_system monoclinic
_space_group_IT_number 14
_space_group_name_Hall '-P 2yn'
_space_group_name_H-M_alt 'P 1 21/n 1'
_atom_sites_solution_hydrogens geom
_audit_creation_date 2025-04-11
_audit_creation_method
;
Olex2 1.5
(compiled 2025.03.04 svn.red2d20d0 for OlexSys, GUI svn.r7188)
;
_audit_update_record
;
2025-04-22 deposited with the CCDC.	2025-09-22 downloaded from the CCDC.
;
_cell_angle_alpha 90
_cell_angle_beta 93.112(11)
_cell_angle_gamma 90
_cell_formula_units_Z 4
_cell_length_a 7.708(3)
_cell_length_b 19.172(5)
_cell_length_c 10.066(2)
_cell_measurement_reflns_used 9948
_cell_measurement_temperature 150.0
_cell_measurement_theta_max 35.130
_cell_measurement_theta_min 2.850
_cell_volume 1485.3(8)
_computing_cell_refinement 'SAINT V8.40A (Bruker, 2019)'
_computing_data_reduction 'SAINT V8.40A (Bruker, 2019)'
_computing_molecular_graphics 'Olex2 1.5 (Dolomanov et al., 2009)'
_computing_publication_material 'Olex2 1.5 (Dolomanov et al., 2009)'
_computing_structure_refinement 'SHELXL 2018/3 (Sheldrick, 2015)'
_computing_structure_solution 'SHELXT 2014/5 (Sheldrick, 2014)'
_diffrn_ambient_temperature 150.0
_diffrn_measured_fraction_theta_full 0.997
_diffrn_measured_fraction_theta_max 0.997
_diffrn_measurement_device_type 'Bruker D8 Venture'
_diffrn_radiation_type MoK\a
_diffrn_radiation_wavelength 0.71073
_diffrn_reflns_av_R_equivalents 0.0288
_diffrn_reflns_av_unetI/netI 0.0369
_diffrn_reflns_Laue_measured_fraction_full 0.997
_diffrn_reflns_Laue_measured_fraction_max 0.997
_diffrn_reflns_limit_h_max 9
_diffrn_reflns_limit_h_min -9
_diffrn_reflns_limit_k_max 23
_diffrn_reflns_limit_k_min -19
_diffrn_reflns_limit_l_max 11
_diffrn_reflns_limit_l_min -12
_diffrn_reflns_number 7791
_diffrn_reflns_point_group_measured_fraction_full 0.997
_diffrn_reflns_point_group_measured_fraction_max 0.997
_diffrn_reflns_theta_full 25.242
_diffrn_reflns_theta_max 25.990
_diffrn_reflns_theta_min 2.125
_diffrn_source_current 1.4
_diffrn_source_power 0.07
_diffrn_source_voltage 50.0
_exptl_absorpt_coefficient_mu 10.032
_exptl_absorpt_correction_T_max 0.7472
_exptl_absorpt_correction_T_min 0.2537
_exptl_absorpt_correction_type multi-scan
_exptl_absorpt_process_details
;
SADABS-2016/2 (Bruker,2016/2) was used for absorption correction.
wR2(int) was 0.1384 before and 0.0571 after correction.
The Ratio of minimum to maximum transmission is 0.3395.
The \l/2 correction factor is Not present.
;
_exptl_crystal_colour colourless
_exptl_crystal_colour_primary colourless
_exptl_crystal_density_diffrn 2.063
_exptl_crystal_description plate
_exptl_crystal_F_000 872
_exptl_crystal_size_max 0.4
_exptl_crystal_size_mid 0.2
_exptl_crystal_size_min 0.1
_refine_diff_density_max 2.144
_refine_diff_density_min -2.477
_refine_diff_density_rms 0.170
_refine_ls_extinction_method none
_refine_ls_goodness_of_fit_ref 1.043
_refine_ls_hydrogen_treatment constr
_refine_ls_matrix_type full
_refine_ls_number_parameters 189
_refine_ls_number_reflns 2914
_refine_ls_number_restraints 0
_refine_ls_restrained_S_all 1.043
_refine_ls_R_factor_all 0.0322
_refine_ls_R_factor_gt 0.0287
_refine_ls_shift/su_max 0.002
_refine_ls_shift/su_mean 0.000
_refine_ls_structure_factor_coef Fsqd
_refine_ls_weighting_details 'w=1/[\s^2^(Fo^2^)+(0.0424P)^2^+1.3321P] where P=(Fo^2^+2Fc^2^)/3'
_refine_ls_weighting_scheme calc
_refine_ls_wR_factor_gt 0.0713
_refine_ls_wR_factor_ref 0.0729
_reflns_Friedel_coverage 0.000
_reflns_number_gt 2651
_reflns_number_total 2914
_reflns_threshold_expression 'I > 2\s(I)'
_cod_data_source_file d5ce00724k2.cif
_cod_data_source_block mo_21kub94_0m_a
_cod_depositor_comments 'Adding full bibliography for 7250880--7250889.cif.'
_cod_original_cell_volume 1485.5(7)
_cod_database_code 7250884
_shelx_shelxl_version_number 2018/3
_shelx_space_group_comment
;
The symmetry employed for this shelxl refinement is uniquely defined
by the following loop, which should always be used as a source of
symmetry information in preference to the above space-group names.
They are only intended as comments.
;
_shelx_estimated_absorpt_t_max 0.434
_shelx_estimated_absorpt_t_min 0.108
_olex2_refinement_description
;
1. Uiso/Uaniso restraints and constraints
Uanis(C2B) = Uanis(C2A)
Uanis(S1B) = Uanis(S1A)
2. Others
 Fixed Sof: S1A(0.85) S1B(0.15) C2A(0.85) H2A(0.85) C2B(0.15) H2B(0.15)
3.a Aromatic/amide H refined with riding coordinates:
 C2A(H2A), C2B(H2B), C5(H5), C6(H6), C7(H7), C8(H8), C12(H12), C13(H13),
 C14(H14)
3.b Idealised Me refined as rotating group:
 C16(H16A,H16B,H16C), C17(H17A,H17B,H17C)
;
_olex2_submission_special_instructions 'No special instructions were received'

loop_
_space_group_symop_operation_xyz
'x, y, z'
'-x+1/2, y+1/2, -z+1/2'
'-x, -y, -z'
'x-1/2, -y-1/2, z-1/2'

loop_
_atom_site_label
_atom_site_type_symbol
_atom_site_fract_x
_atom_site_fract_y
_atom_site_fract_z
_atom_site_U_iso_or_equiv
_atom_site_adp_type
_atom_site_occupancy
_atom_site_site_symmetry_order
_atom_site_calc_flag
_atom_site_refinement_flags_posn
_atom_site_refinement_flags_adp
_atom_site_refinement_flags_occupancy
_atom_site_disorder_assembly
_atom_site_disorder_group
Au1 Au 0.93516(2) 0.44610(2) 0.61460(2) 0.01729(9) Uani 1 1 d . . . . .
S1A S 1.2869(2) 0.37109(16) 0.5207(3) 0.0205(5) Uani 0.85 1 d . . P A 1
S1B S 0.9570(17) 0.3476(10) 0.3658(17) 0.0205(5) Uani 0.15 1 d . . P A 2
N1 N 0.7156(5) 0.5322(2) 0.8085(4) 0.0158(8) Uani 1 1 d . . . . .
C1 C 1.0670(6) 0.3835(3) 0.4923(5) 0.0203(10) Uani 1 1 d . . . . .
C2A C 1.0030(8) 0.3458(5) 0.3823(9) 0.0166(17) Uani 0.85 1 d . . P A 1
H2A H 0.883735 0.344926 0.352978 0.020 Uiso 0.85 1 calc R U P A 1
C2B C 1.251(8) 0.366(4) 0.511(8) 0.0166(17) Uani 0.15 1 d . . P A 2
H2B H 1.327646 0.379221 0.582930 0.020 Uiso 0.15 1 calc R U P A 2
C3 C 1.1373(6) 0.3080(2) 0.3169(4) 0.0168(10) Uani 1 1 d . . . . .
C4 C 1.2996(6) 0.3175(3) 0.3841(4) 0.0189(10) Uani 1 1 d . . . . .
C5 C 1.4490(6) 0.2861(3) 0.3378(5) 0.0238(11) Uani 1 1 d . . . . .
H5 H 1.558980 0.292199 0.383596 0.029 Uiso 1 1 calc R U . . .
C6 C 1.4323(7) 0.2463(3) 0.2243(5) 0.0297(13) Uani 1 1 d . . . . .
H6 H 1.532868 0.225533 0.190597 0.036 Uiso 1 1 calc R U . . .
C7 C 1.2727(8) 0.2356(3) 0.1579(5) 0.0287(12) Uani 1 1 d . . . . .
H7 H 1.265143 0.206942 0.080765 0.034 Uiso 1 1 calc R U . . .
C8 C 1.1247(7) 0.2659(3) 0.2021(5) 0.0244(11) Uani 1 1 d . . . . .
H8 H 1.015509 0.258601 0.155853 0.029 Uiso 1 1 calc R U . . .
C9 C 0.7986(6) 0.5026(3) 0.7373(5) 0.0215(11) Uani 1 1 d . . . . .
C10 C 0.5937(6) 0.5660(3) 0.8853(5) 0.0169(10) Uani 1 1 d . . . . .
C11 C 0.6527(6) 0.5973(3) 1.0046(4) 0.0180(10) Uani 1 1 d . . . . .
C12 C 0.5276(6) 0.6303(3) 1.0782(5) 0.0235(11) Uani 1 1 d . . . . .
H12 H 0.561381 0.652793 1.159620 0.028 Uiso 1 1 calc R U . . .
C13 C 0.3545(7) 0.6303(3) 1.0329(5) 0.0264(12) Uani 1 1 d . . . . .
H13 H 0.270668 0.652861 1.083679 0.032 Uiso 1 1 calc R U . . .
C14 C 0.3028(6) 0.5981(3) 0.9154(5) 0.0235(11) Uani 1 1 d . . . . .
H14 H 0.183163 0.598360 0.887201 0.028 Uiso 1 1 calc R U . . .
C15 C 0.4205(7) 0.5652(2) 0.8370(5) 0.0190(10) Uani 1 1 d . . . . .
C16 C 0.8404(6) 0.5965(3) 1.0507(5) 0.0254(11) Uani 1 1 d . . . . .
H16A H 0.884700 0.548656 1.047789 0.038 Uiso 1 1 calc R U . . .
H16B H 0.852971 0.614089 1.142153 0.038 Uiso 1 1 calc R U . . .
H16C H 0.906389 0.626250 0.992486 0.038 Uiso 1 1 calc R U . . .
C17 C 0.3673(7) 0.5295(3) 0.7073(5) 0.0281(12) Uani 1 1 d . . . . .
H17A H 0.421157 0.553435 0.633941 0.042 Uiso 1 1 calc R U . . .
H17B H 0.240621 0.531219 0.692975 0.042 Uiso 1 1 calc R U . . .
H17C H 0.405719 0.480808 0.710772 0.042 Uiso 1 1 calc R U . . .

loop_
_atom_site_aniso_label
_atom_site_aniso_U_11
_atom_site_aniso_U_22
_atom_site_aniso_U_33
_atom_site_aniso_U_23
_atom_site_aniso_U_13
_atom_site_aniso_U_12
Au1 0.02181(13) 0.01428(13) 0.01626(13) -0.00136(7) 0.00549(8) 0.00284(7)
S1A 0.0231(12) 0.0181(9) 0.0204(9) -0.0046(7) 0.0030(10) 0.0010(9)
S1B 0.0231(12) 0.0181(9) 0.0204(9) -0.0046(7) 0.0030(10) 0.0010(9)
N1 0.020(2) 0.013(2) 0.015(2) -0.0007(16) 0.0046(16) 0.0022(17)
C1 0.024(2) 0.014(3) 0.023(3) 0.001(2) 0.003(2) -0.001(2)
C2A 0.016(4) 0.016(3) 0.017(4) 0.001(3) 0.001(3) 0.007(4)
C2B 0.016(4) 0.016(3) 0.017(4) 0.001(3) 0.001(3) 0.007(4)
C3 0.027(2) 0.011(2) 0.013(2) 0.0039(18) -0.0001(18) 0.002(2)
C4 0.024(2) 0.020(3) 0.014(2) 0.0017(18) 0.0042(18) -0.003(2)
C5 0.025(2) 0.022(3) 0.025(3) 0.004(2) -0.001(2) 0.001(2)
C6 0.037(3) 0.028(3) 0.025(3) 0.006(2) 0.014(2) 0.013(3)
C7 0.048(3) 0.017(3) 0.021(3) -0.003(2) 0.004(2) 0.008(3)
C8 0.035(3) 0.018(3) 0.020(3) -0.002(2) -0.001(2) -0.005(2)
C9 0.022(2) 0.020(3) 0.022(3) 0.004(2) 0.000(2) -0.005(2)
C10 0.021(2) 0.013(2) 0.018(3) 0.0006(18) 0.0058(19) 0.0019(19)
C11 0.024(2) 0.015(2) 0.015(2) -0.0002(19) 0.0029(18) 0.003(2)
C12 0.035(3) 0.020(3) 0.016(2) -0.003(2) 0.004(2) 0.000(2)
C13 0.030(3) 0.026(3) 0.025(3) 0.000(2) 0.011(2) 0.010(2)
C14 0.019(2) 0.025(3) 0.027(3) 0.004(2) 0.004(2) -0.001(2)
C15 0.025(2) 0.015(3) 0.017(2) 0.0032(19) 0.0028(19) 0.000(2)
C16 0.027(2) 0.025(3) 0.023(3) 0.002(2) -0.003(2) -0.003(2)
C17 0.029(3) 0.030(3) 0.024(3) -0.006(2) -0.004(2) -0.003(2)

loop_
_atom_type_symbol
_atom_type_description
_atom_type_scat_dispersion_real
_atom_type_scat_dispersion_imag
_atom_type_scat_source
C C 0.0033 0.0016 'International Tables Vol C Tables 4.2.6.8 and 6.1.1.4'
H H 0.0000 0.0000 'International Tables Vol C Tables 4.2.6.8 and 6.1.1.4'
Au Au -2.0133 8.8022 'International Tables Vol C Tables 4.2.6.8 and 6.1.1.4'
N N 0.0061 0.0033 'International Tables Vol C Tables 4.2.6.8 and 6.1.1.4'
S S 0.1246 0.1234 'International Tables Vol C Tables 4.2.6.8 and 6.1.1.4'

loop_
_geom_angle_atom_site_label_1
_geom_angle_atom_site_label_2
_geom_angle_atom_site_label_3
_geom_angle
_geom_angle_site_symmetry_1
_geom_angle_site_symmetry_3
_geom_angle_publ_flag
C1 Au1 Au1 76.45(14) . 3_766 ?
C9 Au1 Au1 106.53(14) . 3_766 ?
C9 Au1 C1 176.72(19) . . ?
C1 S1A C4 92.7(2) . . ?
C1 S1B C3 90.9(7) . . ?
C9 N1 C10 172.3(5) . . ?
S1A C1 Au1 120.1(3) . . ?
S1B C1 Au1 117.6(6) . . ?
C2A C1 Au1 128.5(4) . . ?
C2A C1 S1A 111.4(4) . . ?
C2B C1 Au1 125(3) . . ?
C2B C1 S1B 117(3) . . ?
C1 C2A H2A 123.5 . . ?
C1 C2A C3 112.9(5) . . ?
C3 C2A H2A 123.5 . . ?
C1 C2B H2B 126.4 . . ?
C1 C2B C4 107(4) . . ?
C4 C2B H2B 126.4 . . ?
C4 C3 S1B 122.1(7) . . ?
C4 C3 C2A 110.9(5) . . ?
C4 C3 C8 119.4(4) . . ?
C8 C3 S1B 118.5(7) . . ?
C8 C3 C2A 129.7(5) . . ?
C3 C4 S1A 112.0(4) . . ?
C3 C4 C2B 102(2) . . ?
C3 C4 C5 120.8(4) . . ?
C5 C4 S1A 127.2(4) . . ?
C5 C4 C2B 137(2) . . ?
C4 C5 H5 120.9 . . ?
C6 C5 C4 118.3(5) . . ?
C6 C5 H5 120.9 . . ?
C5 C6 H6 119.2 . . ?
C5 C6 C7 121.7(5) . . ?
C7 C6 H6 119.2 . . ?
C6 C7 H7 119.6 . . ?
C8 C7 C6 120.8(5) . . ?
C8 C7 H7 119.6 . . ?
C3 C8 H8 120.5 . . ?
C7 C8 C3 119.1(5) . . ?
C7 C8 H8 120.5 . . ?
N1 C9 Au1 176.7(4) . . ?
C11 C10 N1 118.3(4) . . ?
C15 C10 N1 117.2(4) . . ?
C15 C10 C11 124.4(4) . . ?
C10 C11 C12 116.6(4) . . ?
C10 C11 C16 121.8(4) . . ?
C12 C11 C16 121.5(4) . . ?
C11 C12 H12 119.8 . . ?
C13 C12 C11 120.3(5) . . ?
C13 C12 H12 119.8 . . ?
C12 C13 H13 119.6 . . ?
C14 C13 C12 120.8(4) . . ?
C14 C13 H13 119.6 . . ?
C13 C14 H14 119.1 . . ?
C13 C14 C15 121.8(5) . . ?
C15 C14 H14 119.1 . . ?
C10 C15 C17 121.0(4) . . ?
C14 C15 C10 116.1(5) . . ?
C14 C15 C17 122.9(5) . . ?
C11 C16 H16A 109.5 . . ?
C11 C16 H16B 109.5 . . ?
C11 C16 H16C 109.5 . . ?
H16A C16 H16B 109.5 . . ?
H16A C16 H16C 109.5 . . ?
H16B C16 H16C 109.5 . . ?
C15 C17 H17A 109.5 . . ?
C15 C17 H17B 109.5 . . ?
C15 C17 H17C 109.5 . . ?
H17A C17 H17B 109.5 . . ?
H17A C17 H17C 109.5 . . ?
H17B C17 H17C 109.5 . . ?

loop_
_geom_bond_atom_site_label_1
_geom_bond_atom_site_label_2
_geom_bond_distance
_geom_bond_site_symmetry_2
_geom_bond_publ_flag
Au1 Au1 3.2930(6) 3_766 ?
Au1 C1 2.031(5) . ?
Au1 C9 1.987(5) . ?
S1A C1 1.720(5) . ?
S1A C4 1.723(6) . ?
S1B C1 1.642(16) . ?
S1B C3 1.680(16) . ?
N1 C9 1.138(6) . ?
N1 C10 1.407(6) . ?
C1 C2A 1.390(10) . ?
C1 C2B 1.46(6) . ?
C2A H2A 0.9500 . ?
C2A C3 1.451(9) . ?
C2B H2B 0.9500 . ?
C2B C4 1.63(8) . ?
C3 C4 1.401(6) . ?
C3 C8 1.409(7) . ?
C4 C5 1.402(7) . ?
C5 H5 0.9500 . ?
C5 C6 1.374(7) . ?
C6 H6 0.9500 . ?
C6 C7 1.383(8) . ?
C7 H7 0.9500 . ?
C7 C8 1.376(7) . ?
C8 H8 0.9500 . ?
C10 C11 1.396(7) . ?
C10 C15 1.396(7) . ?
C11 C12 1.399(6) . ?
C11 C16 1.495(7) . ?
C12 H12 0.9500 . ?
C12 C13 1.386(7) . ?
C13 H13 0.9500 . ?
C13 C14 1.374(7) . ?
C14 H14 0.9500 . ?
C14 C15 1.386(7) . ?
C15 C17 1.511(7) . ?
C16 H16A 0.9800 . ?
C16 H16B 0.9800 . ?
C16 H16C 0.9800 . ?
C17 H17A 0.9800 . ?
C17 H17B 0.9800 . ?
C17 H17C 0.9800 . ?

loop_
_geom_torsion_atom_site_label_1
_geom_torsion_atom_site_label_2
_geom_torsion_atom_site_label_3
_geom_torsion_atom_site_label_4
_geom_torsion
_geom_torsion_site_symmetry_1
_geom_torsion_site_symmetry_2
_geom_torsion_site_symmetry_3
_geom_torsion_site_symmetry_4
_geom_torsion_publ_flag
Au1 C1 C2A C3 178.6(4) . . . . ?
Au1 C1 C2B C4 -177.2(18) . . . . ?
S1A C1 C2A C3 -2.1(8) . . . . ?
S1A C4 C5 C6 -178.4(4) . . . . ?
S1B C1 C2B C4 5(6) . . . . ?
S1B C3 C4 C2B 5(3) . . . . ?
S1B C3 C4 C5 -177.3(8) . . . . ?
S1B C3 C8 C7 177.3(8) . . . . ?
N1 C10 C11 C12 -179.9(4) . . . . ?
N1 C10 C11 C16 0.8(7) . . . . ?
N1 C10 C15 C14 179.2(4) . . . . ?
N1 C10 C15 C17 -0.1(7) . . . . ?
C1 S1A C4 C3 -0.6(4) . . . . ?
C1 S1A C4 C5 178.3(5) . . . . ?
C1 S1B C3 C4 -1.8(11) . . . . ?
C1 S1B C3 C8 -179.6(5) . . . . ?
C1 C2A C3 C4 1.6(8) . . . . ?
C1 C2A C3 C8 -178.3(5) . . . . ?
C1 C2B C4 C3 -6(5) . . . . ?
C1 C2B C4 C5 176.8(13) . . . . ?
C2A C3 C4 S1A -0.4(6) . . . . ?
C2A C3 C4 C5 -179.5(6) . . . . ?
C2A C3 C8 C7 179.4(6) . . . . ?
C2B C4 C5 C6 178(4) . . . . ?
C3 S1B C1 Au1 179.8(4) . . . . ?
C3 S1B C1 C2B -3(4) . . . . ?
C3 C4 C5 C6 0.5(7) . . . . ?
C4 S1A C1 Au1 -179.0(3) . . . . ?
C4 S1A C1 C2A 1.6(6) . . . . ?
C4 C3 C8 C7 -0.6(7) . . . . ?
C4 C5 C6 C7 -1.4(8) . . . . ?
C5 C6 C7 C8 1.3(8) . . . . ?
C6 C7 C8 C3 -0.3(8) . . . . ?
C8 C3 C4 S1A 179.5(4) . . . . ?
C8 C3 C4 C2B -178(3) . . . . ?
C8 C3 C4 C5 0.5(7) . . . . ?
C10 C11 C12 C13 0.6(7) . . . . ?
C11 C10 C15 C14 -0.2(7) . . . . ?
C11 C10 C15 C17 -179.5(5) . . . . ?
C11 C12 C13 C14 0.0(8) . . . . ?
C12 C13 C14 C15 -0.8(8) . . . . ?
C13 C14 C15 C10 0.8(7) . . . . ?
C13 C14 C15 C17 -179.9(5) . . . . ?
C15 C10 C11 C12 -0.6(7) . . . . ?
C15 C10 C11 C16 -179.8(5) . . . . ?
C16 C11 C12 C13 179.9(5) . . . . ?
